data_7157842
loop_
_publ_author_name
'Wang, Wenyao'
'Wei, Shiqiang'
'Bao, Xiaoze'
'Nawaz, Shah'
'Qu, Jingping'
'Wang, Baomin'

_publ_section_title
;
 Enantioselective [3 + 2] annulation of 4-isothiocyanato pyrazolones and
 alkynyl ketones under organocatalysis.
;
_journal_issue 5
_journal_name_full 'Organic &amp; biomolecular chemistry'
_journal_page_first 1145
_journal_page_last 1154
_journal_paper_doi 10.1039/d0ob02423f
_journal_volume 19
_journal_year 2021
_chemical_absolute_configuration s
_chemical_formula_sum 'C26 H18 Br N3 O2 S'
_chemical_formula_weight 516.40
_space_group_IT_number 76
_space_group_name_Hall 'P 4w'
_space_group_name_H-M_alt 'P 41'
_symmetry_cell_setting tetragonal
_symmetry_space_group_name_H-M 'P 41'
_atom_sites_solution_hydrogens geom
_atom_sites_solution_primary direct
_atom_sites_solution_secondary difmap
_audit_creation_method SHELXL-97
_audit_update_record
;
2020-06-27 deposited with the CCDC.	2021-01-08 downloaded from the CCDC.
;
_cell_angle_alpha 90.00
_cell_angle_beta 90.00
_cell_angle_gamma 90.00
_cell_formula_units_Z 4
_cell_length_a 10.235(2)
_cell_length_b 10.235(2)
_cell_length_c 23.295(12)
_cell_measurement_reflns_used 1796
_cell_measurement_temperature 296(2)
_cell_measurement_theta_max 18.42
_cell_measurement_theta_min 2.65
_cell_volume 2440.3(14)
_computing_cell_refinement 'Bruker SMART'
_computing_data_collection 'Bruker SMART'
_computing_data_reduction 'Bruker SAINT'
_computing_molecular_graphics 'Bruker SHELXTL'
_computing_structure_refinement 'Bruker SHELXTL'
_computing_structure_solution 'Bruker SHELXTL'
_diffrn_ambient_temperature 296(2)
_diffrn_measured_fraction_theta_full 1.000
_diffrn_measured_fraction_theta_max 1.000
_diffrn_measurement_device_type 'CCD area detector'
_diffrn_measurement_method 'phi and omega scans'
_diffrn_radiation_monochromator graphite
_diffrn_radiation_source 'sealed tube'
_diffrn_radiation_type MoK\a
_diffrn_radiation_wavelength 0.71073
_diffrn_reflns_av_R_equivalents 0.0803
_diffrn_reflns_av_sigmaI/netI 0.1143
_diffrn_reflns_limit_h_max 12
_diffrn_reflns_limit_h_min -11
_diffrn_reflns_limit_k_max 9
_diffrn_reflns_limit_k_min -12
_diffrn_reflns_limit_l_max 26
_diffrn_reflns_limit_l_min -27
_diffrn_reflns_number 12748
_diffrn_reflns_theta_full 24.99
_diffrn_reflns_theta_max 24.99
_diffrn_reflns_theta_min 1.99
_exptl_absorpt_coefficient_mu 1.797
_exptl_absorpt_correction_T_max 0.8132
_exptl_absorpt_correction_T_min 0.7264
_exptl_absorpt_correction_type empirical
_exptl_absorpt_process_details SADABS
_exptl_crystal_colour colourless
_exptl_crystal_density_diffrn 1.406
_exptl_crystal_density_method 'not measured'
_exptl_crystal_description needle
_exptl_crystal_F_000 1048
_exptl_crystal_size_max 0.19
_exptl_crystal_size_mid 0.13
_exptl_crystal_size_min 0.12
_refine_diff_density_max 0.210
_refine_diff_density_min -0.373
_refine_diff_density_rms 0.042
_refine_ls_abs_structure_details 'Flack H D (1983), Acta Cryst. A39, 876-881'
_refine_ls_abs_structure_Flack 0.027(12)
_refine_ls_extinction_method none
_refine_ls_goodness_of_fit_ref 0.951
_refine_ls_hydrogen_treatment 'riding mode'
_refine_ls_matrix_type full
_refine_ls_number_parameters 298
_refine_ls_number_reflns 4217
_refine_ls_number_restraints 1
_refine_ls_restrained_S_all 0.951
_refine_ls_R_factor_all 0.0987
_refine_ls_R_factor_gt 0.0488
_refine_ls_shift/su_max 0.000
_refine_ls_shift/su_mean 0.000
_refine_ls_structure_factor_coef Fsqd
_refine_ls_weighting_details 'calc w=1/[\s^2^(Fo^2^)+(0.0000P)^2^+0.0000P] where P=(Fo^2^+2Fc^2^)/3'
_refine_ls_weighting_scheme calc
_refine_ls_wR_factor_gt 0.1038
_refine_ls_wR_factor_ref 0.1213
_reflns_number_gt 2677
_reflns_number_total 4217
_reflns_threshold_expression >2sigma(I)
_cod_data_source_file d0ob02423f2.cif
_cod_data_source_block 2
_cod_depositor_comments
;
The following automatic conversions were performed:

data item '_symmetry_cell_setting' value 'Tetragonal' was changed to
'tetragonal' in accordance with the
/home/data/users/saulius/crontab/automatic-downloads/rss-feeds/RSC/lib/dictionaries/cif_core.dic
dictionary named 'cif_core.dic' version 2.4.2 last updated on
2011-04-26.

Automatic conversion script
Id: cif_fix_values 7556 2019-12-06 15:28:31Z antanas 

 Adding full bibliography for 7157842.cif.
;
_cod_original_cell_volume 2440.4(14)
_cod_original_sg_symbol_H-M P4(1)
_cod_database_code 7157842

loop_
_symmetry_equiv_pos_as_xyz
'x, y, z'
'-x, -y, z+1/2'
'-y, x, z+1/4'
'y, -x, z+3/4'

loop_
_atom_site_label
_atom_site_type_symbol
_atom_site_fract_x
_atom_site_fract_y
_atom_site_fract_z
_atom_site_U_iso_or_equiv
_atom_site_adp_type
_atom_site_occupancy
_atom_site_symmetry_multiplicity
_atom_site_calc_flag
_atom_site_refinement_flags
_atom_site_disorder_assembly
_atom_site_disorder_group
Br1 Br 0.48705(7) 0.10887(7) 0.21419(5) 0.1041(3) Uani 1 1 d . . .
S2 S 0.19904(14) 0.46219(18) 0.17529(7) 0.0740(5) Uani 1 1 d . . .
C1 C 0.2321(4) 0.6165(5) 0.4838(2) 0.0462(12) Uani 1 1 d . . .
C2 C 0.6175(4) 0.3411(4) 0.24975(19) 0.0399(11) Uani 1 1 d . . .
C3 C 0.3842(4) 0.4222(4) 0.2636(2) 0.0413(11) Uani 1 1 d . . .
O1 O 0.5027(4) 0.4620(4) 0.17826(18) 0.0741(11) Uani 1 1 d . . .
N2 N 0.1915(4) 0.4064(4) 0.43790(18) 0.0505(10) Uani 1 1 d . . .
C6 C 0.2559(5) 0.5743(6) 0.3764(2) 0.0523(14) Uani 1 1 d . . .
C7 C 0.5001(4) 0.4100(5) 0.2258(2) 0.0446(11) Uani 1 1 d . . .
C8 C 0.2507(5) 0.4442(5) 0.3419(2) 0.0468(12) Uani 1 1 d . . .
C9 C 0.1601(5) 0.2152(5) 0.3797(2) 0.0504(13) Uani 1 1 d . . .
C10 C 0.2466(6) 0.7638(7) 0.5833(3) 0.0770(19) Uani 1 1 d . . .
H10A H 0.2514 0.8134 0.6167 0.092 Uiso 1 1 calc R . .
N1 N 0.2261(4) 0.5401(4) 0.43292(17) 0.0461(10) Uani 1 1 d . . .
N3 N 0.1684(4) 0.4588(4) 0.29045(17) 0.0515(10) Uani 1 1 d . . .
C13 C 0.6233(5) 0.2059(5) 0.2478(2) 0.0564(14) Uani 1 1 d . . .
C14 C 0.2414(5) 0.5549(6) 0.5359(2) 0.0549(13) Uani 1 1 d . . .
H14A H 0.2427 0.4642 0.5378 0.066 Uiso 1 1 calc R . .
C15 C 0.1990(5) 0.3516(5) 0.3887(2) 0.0480(12) Uani 1 1 d . . .
O2 O 0.2826(4) 0.6819(4) 0.35887(18) 0.0714(11) Uani 1 1 d . . .
C17 C 0.2460(5) 0.4499(5) 0.2470(2) 0.0462(12) Uani 1 1 d . . .
C18 C 0.2321(5) 0.7514(6) 0.4805(2) 0.0624(15) Uani 1 1 d . . .
H18A H 0.2287 0.7933 0.4451 0.075 Uiso 1 1 calc R . .
C20 C 0.2488(6) 0.6287(7) 0.5863(3) 0.0678(16) Uani 1 1 d . . .
H20A H 0.2552 0.5872 0.6217 0.081 Uiso 1 1 calc R . .
C21 C 0.3853(4) 0.4150(4) 0.3206(2) 0.0428(11) Uani 1 1 d . . .
H21A H 0.4575 0.3952 0.3432 0.051 Uiso 1 1 calc R . .
C22 C 0.8289(7) 0.2092(8) 0.2946(3) 0.091(2) Uani 1 1 d . . .
H22A H 0.9013 0.1653 0.3091 0.109 Uiso 1 1 calc R . .
C23 C 0.7187(5) 0.4087(5) 0.2743(2) 0.0578(14) Uani 1 1 d . . .
H23A H 0.7164 0.4995 0.2754 0.069 Uiso 1 1 calc R . .
C24 C 0.2373(6) 0.8234(6) 0.5313(3) 0.0744(17) Uani 1 1 d . . .
H24A H 0.2344 0.9141 0.5296 0.089 Uiso 1 1 calc R . .
C26 C 0.7306(7) 0.1398(6) 0.2710(3) 0.0816(19) Uani 1 1 d . . .
H26A H 0.7341 0.0490 0.2703 0.098 Uiso 1 1 calc R . .
C27 C 0.8248(6) 0.3422(7) 0.2976(3) 0.0786(18) Uani 1 1 d . . .
H27A H 0.8924 0.3882 0.3151 0.094 Uiso 1 1 calc R . .
C102 C 0.2101(6) 0.1384(6) 0.3359(3) 0.0708(17) Uani 1 1 d . . .
H10B H 0.2678 0.1749 0.3096 0.085 Uiso 1 1 calc R . .
C202 C 0.0869(7) -0.0462(6) 0.3690(3) 0.0806(19) Uani 1 1 d . . .
H20B H 0.0632 -0.1336 0.3660 0.097 Uiso 1 1 calc R . .
C302 C 0.0712(6) 0.1592(6) 0.4171(3) 0.0752(18) Uani 1 1 d . . .
H30A H 0.0355 0.2091 0.4465 0.090 Uiso 1 1 calc R . .
C402 C 0.1753(8) 0.0082(7) 0.3308(3) 0.085(2) Uani 1 1 d . . .
H40A H 0.2113 -0.0427 0.3017 0.102 Uiso 1 1 calc R . .
C502 C 0.0351(7) 0.0305(7) 0.4111(4) 0.089(2) Uani 1 1 d . . .
H50A H -0.0259 -0.0050 0.4363 0.107 Uiso 1 1 calc R . .
C602 C 0.0266(6) 0.4939(11) 0.1828(3) 0.127(3) Uani 1 1 d . . .
H60A H -0.0120 0.5032 0.1454 0.190 Uiso 1 1 calc R . .
H60B H 0.0140 0.5730 0.2042 0.190 Uiso 1 1 calc R . .
H60C H -0.0140 0.4224 0.2026 0.190 Uiso 1 1 calc R . .

loop_
_atom_site_aniso_label
_atom_site_aniso_U_11
_atom_site_aniso_U_22
_atom_site_aniso_U_33
_atom_site_aniso_U_23
_atom_site_aniso_U_13
_atom_site_aniso_U_12
Br1 0.0990(5) 0.0663(4) 0.1470(8) -0.0384(5) -0.0139(5) -0.0176(4)
S2 0.0543(8) 0.1288(14) 0.0390(8) 0.0208(9) -0.0078(7) -0.0046(9)
C1 0.041(3) 0.054(3) 0.043(3) -0.005(2) 0.002(2) 0.007(2)
C2 0.039(3) 0.047(3) 0.034(3) -0.005(2) 0.009(2) 0.003(2)
C3 0.044(3) 0.044(3) 0.035(3) 0.003(2) -0.003(2) 0.001(2)
O1 0.066(2) 0.104(3) 0.053(3) 0.028(2) 0.013(2) 0.019(2)
N2 0.050(2) 0.057(3) 0.045(3) -0.004(2) 0.0047(19) -0.001(2)
C6 0.048(3) 0.064(4) 0.045(3) -0.002(3) 0.013(2) 0.009(3)
C7 0.049(3) 0.050(3) 0.035(3) -0.001(2) 0.000(2) 0.000(2)
C8 0.047(3) 0.060(3) 0.033(3) 0.001(2) 0.008(2) 0.009(2)
C9 0.051(3) 0.061(3) 0.040(3) 0.004(3) -0.005(2) 0.001(3)
C10 0.073(4) 0.100(5) 0.058(4) -0.035(4) -0.007(3) 0.014(4)
N1 0.053(2) 0.051(2) 0.034(3) 0.000(2) 0.0070(19) 0.0070(19)
N3 0.046(2) 0.074(3) 0.035(3) 0.006(2) -0.002(2) 0.010(2)
C13 0.062(3) 0.047(3) 0.060(4) -0.005(2) 0.001(3) 0.003(3)
C14 0.050(3) 0.073(4) 0.041(3) -0.005(3) 0.004(2) 0.004(3)
C15 0.049(3) 0.056(3) 0.039(3) -0.002(2) 0.003(2) 0.004(2)
O2 0.105(3) 0.058(2) 0.051(2) 0.007(2) 0.022(2) 0.005(2)
C17 0.046(3) 0.060(3) 0.033(3) 0.008(2) -0.006(2) 0.006(2)
C18 0.063(3) 0.072(4) 0.052(4) -0.005(3) -0.001(3) 0.012(3)
C20 0.067(4) 0.094(5) 0.042(4) -0.005(3) -0.007(3) 0.000(4)
C21 0.046(3) 0.046(3) 0.036(3) 0.005(2) -0.001(2) 0.004(2)
C22 0.077(5) 0.103(6) 0.094(6) 0.000(5) -0.014(4) 0.036(4)
C23 0.054(3) 0.058(3) 0.061(4) -0.010(3) -0.001(3) -0.004(3)
C24 0.080(4) 0.076(4) 0.067(5) -0.024(4) -0.009(3) 0.020(3)
C26 0.084(5) 0.060(4) 0.101(6) 0.000(4) -0.004(4) 0.023(4)
C27 0.051(4) 0.106(5) 0.079(5) -0.008(4) -0.007(3) -0.010(4)
C102 0.090(4) 0.073(4) 0.050(4) -0.009(3) 0.008(3) 0.001(3)
C202 0.108(5) 0.060(4) 0.074(5) 0.013(4) -0.029(4) -0.007(4)
C302 0.085(4) 0.067(4) 0.074(5) 0.007(3) 0.017(3) -0.009(3)
C402 0.124(6) 0.076(4) 0.055(4) -0.022(4) -0.011(4) 0.007(4)
C502 0.102(5) 0.079(5) 0.086(6) 0.024(4) 0.004(4) -0.018(4)
C602 0.060(4) 0.243(10) 0.077(5) 0.057(6) -0.025(4) -0.002(5)

loop_
_atom_type_symbol
_atom_type_description
_atom_type_scat_dispersion_real
_atom_type_scat_dispersion_imag
_atom_type_scat_source
C C 0.0033 0.0016 'International Tables Vol C Tables 4.2.6.8 and 6.1.1.4'
H H 0.0000 0.0000 'International Tables Vol C Tables 4.2.6.8 and 6.1.1.4'
N N 0.0061 0.0033 'International Tables Vol C Tables 4.2.6.8 and 6.1.1.4'
O O 0.0106 0.0060 'International Tables Vol C Tables 4.2.6.8 and 6.1.1.4'
S S 0.1246 0.1234 'International Tables Vol C Tables 4.2.6.8 and 6.1.1.4'
Br Br -0.2901 2.4595 'International Tables Vol C Tables 4.2.6.8 and 6.1.1.4'

loop_
_geom_angle_atom_site_label_1
_geom_angle_atom_site_label_2
_geom_angle_atom_site_label_3
_geom_angle
_geom_angle_site_symmetry_1
_geom_angle_site_symmetry_3
_geom_angle_publ_flag
C17 S2 C602 101.0(3) . . ?
C14 C1 C18 120.6(5) . . ?
C14 C1 N1 119.2(5) . . ?
C18 C1 N1 120.2(4) . . ?
C23 C2 C13 119.0(5) . . ?
C23 C2 C7 121.5(4) . . ?
C13 C2 C7 119.4(4) . . ?
C21 C3 C7 125.6(4) . . ?
C21 C3 C17 106.0(4) . . ?
C7 C3 C17 128.4(4) . . ?
C15 N2 N1 109.6(4) . . ?
O2 C6 N1 126.8(5) . . ?
O2 C6 C8 127.9(5) . . ?
N1 C6 C8 105.4(4) . . ?
O1 C7 C3 121.1(4) . . ?
O1 C7 C2 121.4(4) . . ?
C3 C7 C2 117.3(4) . . ?
N3 C8 C21 106.1(4) . . ?
N3 C8 C15 116.3(4) . . ?
C21 C8 C15 115.5(4) . . ?
N3 C8 C6 110.7(4) . . ?
C21 C8 C6 108.1(4) . . ?
C15 C8 C6 100.0(4) . . ?
C302 C9 C102 118.1(5) . . ?
C302 C9 C15 119.0(5) . . ?
C102 C9 C15 122.9(5) . . ?
C24 C10 C20 119.5(6) . . ?
C6 N1 N2 112.0(4) . . ?
C6 N1 C1 129.7(4) . . ?
N2 N1 C1 118.3(4) . . ?
C17 N3 C8 106.2(4) . . ?
C2 C13 C26 120.3(5) . . ?
C2 C13 Br1 120.6(4) . . ?
C26 C13 Br1 119.2(4) . . ?
C1 C14 C20 119.9(5) . . ?
N2 C15 C9 121.9(5) . . ?
N2 C15 C8 112.7(4) . . ?
C9 C15 C8 125.4(4) . . ?
N3 C17 C3 113.2(4) . . ?
N3 C17 S2 125.2(4) . . ?
C3 C17 S2 121.5(4) . . ?
C1 C18 C24 118.6(5) . . ?
C10 C20 C14 119.9(6) . . ?
C3 C21 C8 108.3(4) . . ?
C26 C22 C27 121.6(6) . . ?
C2 C23 C27 120.4(5) . . ?
C10 C24 C18 121.5(6) . . ?
C22 C26 C13 119.2(6) . . ?
C22 C27 C23 119.5(6) . . ?
C9 C102 C402 120.9(6) . . ?
C502 C202 C402 119.0(6) . . ?
C502 C302 C9 120.7(6) . . ?
C102 C402 C202 119.9(6) . . ?
C202 C502 C302 121.3(7) . . ?

loop_
_geom_bond_atom_site_label_1
_geom_bond_atom_site_label_2
_geom_bond_distance
_geom_bond_site_symmetry_2
_geom_bond_publ_flag
Br1 C13 1.883(5) . ?
S2 C17 1.743(5) . ?
S2 C602 1.803(7) . ?
C1 C14 1.371(7) . ?
C1 C18 1.383(7) . ?
C1 N1 1.422(6) . ?
C2 C23 1.371(7) . ?
C2 C13 1.385(7) . ?
C2 C7 1.501(6) . ?
C3 C21 1.330(7) . ?
C3 C7 1.482(7) . ?
C3 C17 1.494(6) . ?
O1 C7 1.228(6) . ?
N2 C15 1.279(6) . ?
N2 N1 1.418(5) . ?
C6 O2 1.207(6) . ?
C6 N1 1.396(7) . ?
C6 C8 1.557(7) . ?
C8 N3 1.473(6) . ?
C8 C21 1.495(6) . ?
C8 C15 1.537(7) . ?
C9 C302 1.383(8) . ?
C9 C102 1.387(8) . ?
C9 C15 1.466(7) . ?
C10 C24 1.360(9) . ?
C10 C20 1.384(9) . ?
N3 C17 1.289(6) . ?
C13 C26 1.399(8) . ?
C14 C20 1.396(8) . ?
C18 C24 1.396(8) . ?
C22 C26 1.349(9) . ?
C22 C27 1.364(9) . ?
C23 C27 1.392(8) . ?
C102 C402 1.385(8) . ?
C202 C502 1.363(10) . ?
C202 C402 1.387(9) . ?
C302 C502 1.376(8) . ?
